data_4321635
loop_
_publ_author_name
'Johannes Beck'
'Sylvia Hedderich'
'Klaus K\"ollisch'

_publ_section_title
;
 Hg3AsE4X (E = S, Se; X = Cl, Br, I), a Family of Isotypic Compounds with
 an Acentric, Layered Structure
;
_journal_name_full 'Inorganic Chemistry'
_journal_page_first 5847
_journal_page_last 5850
_journal_paper_doi 10.1021/ic0003527
_journal_volume 39
_journal_year 2000
_chemical_compound_source synthetic
_chemical_formula_sum 'As Br Hg3 Se4'
_chemical_formula_weight 1072.44
_chemical_name_systematic
;
 ?
;
_space_group_IT_number 186
_symmetry_cell_setting hexagonal
_symmetry_space_group_name_Hall 'P 6c -2c'
_symmetry_space_group_name_H-M 'P 63 m c'
_atom_sites_solution_hydrogens geom
_atom_sites_solution_primary direct
_atom_sites_solution_secondary difmap
_audit_creation_date 2000-04-25T10:30:08-00:00
_audit_creation_method 'WinGX routine CIF_UPDATE'
_cell_angle_alpha 90
_cell_angle_beta 90
_cell_angle_gamma 120
_cell_formula_units_Z 2
_cell_length_a 7.707(8)
_cell_length_b 7.707
_cell_length_c 9.468(11)
_cell_measurement_temperature 293(2)
_cell_volume 487.0(8)
_computing_structure_refinement 'SHELXL-93 (Sheldrick, 1993)'
_diffrn_ambient_temperature 293(2)
_diffrn_measurement_device 'Stoe Image Plate Diffraction System'
_diffrn_radiation_monochromator graphite
_diffrn_radiation_type MoK\a
_diffrn_radiation_wavelength 0.71073
_diffrn_reflns_av_R_equivalents 0.1096
_diffrn_reflns_av_sigmaI/netI 0.0464
_diffrn_reflns_limit_h_max 10
_diffrn_reflns_limit_h_min -10
_diffrn_reflns_limit_k_max 10
_diffrn_reflns_limit_k_min -10
_diffrn_reflns_limit_l_max 12
_diffrn_reflns_limit_l_min -12
_diffrn_reflns_number 3989
_diffrn_reflns_theta_max 28.05
_diffrn_reflns_theta_min 6.48
_exptl_absorpt_coefficient_mu 69.506
_exptl_crystal_colour red
_exptl_crystal_density_diffrn 7.313
_exptl_crystal_F_000 888
_exptl_crystal_size_max 0.024
_exptl_crystal_size_mid 0.008
_exptl_crystal_size_min 0.008
_refine_diff_density_max 1.514
_refine_diff_density_min -1.584
_refine_diff_density_rms 0.358
_refine_ls_abs_structure_details 'Flack H D (1983), Acta Cryst. A39, 876-881'
_refine_ls_abs_structure_Flack -0.06(4)
_refine_ls_extinction_coef 0.0102(14)
_refine_ls_extinction_expression Fc^*^=kFc[1+0.001xFc^2^\l^3^/sin(2\q)]^-1/4^
_refine_ls_extinction_method SHELXL
_refine_ls_goodness_of_fit_all 1.086
_refine_ls_goodness_of_fit_gt 1.06
_refine_ls_matrix_type full
_refine_ls_number_parameters 23
_refine_ls_number_reflns 458
_refine_ls_number_restraints 1
_refine_ls_restrained_S_all 1.085
_refine_ls_restrained_S_obs 1.058
_refine_ls_R_factor_all 0.0433
_refine_ls_R_factor_gt 0.0414
_refine_ls_shift/su_max 0.078
_refine_ls_shift/su_mean 0.026
_refine_ls_structure_factor_coef Fsqd
_refine_ls_weighting_details 'w=1/[\s^2^(Fo^2^)+(0.0579P)^2^+12.4351P] where P=(Fo^2^+2Fc^2^)/3'
_refine_ls_weighting_scheme calc
_refine_ls_wR_factor_all 0.1141
_refine_ls_wR_factor_gt 0.1094
_reflns_number_gt 443
_reflns_number_total 458
_reflns_threshold_expression >2sigma(I)
_cod_data_source_file ic0003527_3.cif
_cod_data_source_block hgassebr
_cod_depositor_comments
;
The following automatic conversions were performed:

'_refine_ls_weighting_scheme' value 'calc
w=1/[\s^2^(Fo^2^)+(0.0579P)^2^+12.4351P] where P=(Fo^2^+2Fc^2^)/3'
was changed to 'calc'. New tag '_refine_ls_weighting_details' was
created. The value of the new tag was set to
'w=1/[\s^2^(Fo^2^)+(0.0579P)^2^+12.4351P] where P=(Fo^2^+2Fc^2^)/3'.

Automatic conversion script
Id: cif_fix_values 3143 2015-03-26 13:38:13Z robertas 
;
_cod_database_code 4321635

loop_
_symmetry_equiv_pos_as_xyz
'x, y, z'
'x-y, x, z+1/2'
'-y, x-y, z'
'-x, -y, z+1/2'
'-x+y, -x, z'
'y, -x+y, z+1/2'
'-y, -x, z'
'-x, -x+y, z+1/2'
'-x+y, y, z'
'y, x, z+1/2'
'x, x-y, z'
'x-y, -y, z+1/2'

loop_
_atom_site_label
_atom_site_type_symbol
_atom_site_fract_x
_atom_site_fract_y
_atom_site_fract_z
_atom_site_U_iso_or_equiv
_atom_site_adp_type
_atom_site_occupancy
_atom_site_calc_flag
_atom_site_refinement_flags
_atom_site_disorder_group
Br Br 0.6667 0.3333 0.0251(4) 0.0310(9) Uani 1 d S .
Hg Hg 0.49672(7) -0.00657(13) 0.2453(3) 0.0340(4) Uani 1 d S .
Se1 Se 0.2996(3) 0.14979(13) 0.3647(4) 0.0219(5) Uani 1 d S .
Se2 Se 0.3333 -0.3333 0.1052(4) 0.0217(8) Uani 1 d S .
As As 0 0 0.2238(5) 0.0200(11) Uani 1 d S .

loop_
_atom_site_aniso_label
_atom_site_aniso_U_11
_atom_site_aniso_U_22
_atom_site_aniso_U_33
_atom_site_aniso_U_23
_atom_site_aniso_U_13
_atom_site_aniso_U_12
Br 0.0326(13) 0.0326(13) 0.028(2) 0 0 0.0163(6)
Hg 0.0236(4) 0.0246(5) 0.0542(9) -0.0097(4) -0.0048(2) 0.0123(2)
Se1 0.0167(8) 0.0187(6) 0.0298(9) 0.0001(4) 0.0002(7) 0.0084(4)
Se2 0.0202(10) 0.0202(10) 0.025(2) 0 0 0.0101(5)
As 0.0192(10) 0.0192(10) 0.022(3) 0 0 0.0096(5)

loop_
_atom_type_symbol
_atom_type_description
_atom_type_scat_dispersion_real
_atom_type_scat_dispersion_imag
_atom_type_scat_source
Hg Hg -2.389 9.227 'International Tables Vol C Tables 4.2.6.8 and 6.1.1.4'
As As 0.05 2.006 'International Tables Vol C Tables 4.2.6.8 and 6.1.1.4'
Se Se -0.093 2.226 'International Tables Vol C Tables 4.2.6.8 and 6.1.1.4'
Br Br -0.29 2.46 'International Tables Vol C Tables 4.2.6.8 and 6.1.1.4'

loop_
_geom_angle_atom_site_label_1
_geom_angle_atom_site_label_2
_geom_angle_atom_site_label_3
_geom_angle
_geom_angle_site_symmetry_1
_geom_angle_site_symmetry_3
_geom_angle_publ_flag
Hg Br Hg 79.23(13) 3_655 . ?
Hg Br Hg 79.23(14) 3_655 5_665 ?
Hg Br Hg 79.23(13) . 5_665 ?
Se2 Hg Se1 124.35(7) . . ?
Se2 Hg Se1 124.35(5) . 3_655 ?
Se1 Hg Se1 108.1(2) . 3_655 ?
Se2 Hg Br 106.1(2) . . ?
Se1 Hg Br 89.91(8) . . ?
Se1 Hg Br 89.91(8) 3_655 . ?
As Se1 Hg 100.3(2) . . ?
As Se1 Hg 100.3(2) . 5_665 ?
Hg Se1 Hg 97.14(14) . 5_665 ?
Hg Se2 Hg 95.4(2) 3_545 . ?
Hg Se2 Hg 95.4(2) 3_545 5_655 ?
Hg Se2 Hg 95.4(2) . 5_655 ?
Se1 As Se1 92.2(2) . 5 ?
Se1 As Se1 92.2(2) . 3 ?
Se1 As Se1 92.2(2) 5 3 ?

loop_
_geom_bond_atom_site_label_1
_geom_bond_atom_site_label_2
_geom_bond_distance
_geom_bond_site_symmetry_2
_geom_bond_publ_flag
Br Hg 3.081(5) 3_655 ?
Br Hg 3.081(5) . ?
Br Hg 3.081(5) 5_665 ?
Hg Se2 2.553(3) . ?
Hg Se1 2.621(3) . ?
Hg Se1 2.621(3) 3_655 ?
Se1 As 2.404(5) . ?
Se1 Hg 2.621(2) 5_665 ?
Se2 Hg 2.553(4) 3_545 ?
Se2 Hg 2.553(3) 5_655 ?
As Se1 2.404(4) 5 ?
As Se1 2.404(4) 3 ?
